data_8107345
loop_
_publ_author_name
'Jiang, Cheng-Jun'
'Cheng, Die'
'Xia, Ying-Fan'
'Zhang, Jia-rong'
'Lin, Shu-ting'

_publ_section_title
;
 The crystal structure of 3-nitrobenzene-1,2-dicarboxylic
 acid---pyrazine-2-carboxamide(1/1), C13H10N4O7
;
_journal_issue 1
_journal_name_full 'Zeitschrift f\"ur Kristallographie - New Crystal Structures'
_journal_page_first 35
_journal_page_last 37
_journal_paper_doi 10.1515/ncrs-2022-0462
_journal_volume 238
_journal_year 2023
_chemical_formula_moiety 'C5 H5 N3 O, C8 H5 N O6'
_chemical_formula_sum 'C13 H10 N4 O7'
_chemical_formula_weight 334.25
_space_group_crystal_system monoclinic
_space_group_IT_number 14
_space_group_name_Hall '-P 2yn'
_space_group_name_H-M_alt 'P 1 21/n 1'
_atom_sites_solution_hydrogens geom
_atom_sites_solution_primary dual
_cell_angle_alpha 90
_cell_angle_beta 99.280(3)
_cell_angle_gamma 90
_cell_formula_units_Z 4
_cell_length_a 10.7017(7)
_cell_length_b 7.1240(5)
_cell_length_c 19.0878(13)
_cell_measurement_reflns_used 8727
_cell_measurement_temperature 296(2)
_cell_measurement_theta_max 27.18
_cell_measurement_theta_min 2.16
_cell_volume 1436.19(17)
_computing_cell_refinement 'SAINT V8.40B (Bruker Nano, Inc., 2019)'
_computing_data_collection 'Bruker Instrument Service vV6.2.14'
_computing_data_reduction 'SAINT V8.40B (Bruker Nano, Inc., 2019)'
_computing_molecular_graphics 'Olex2 (Dolomanov et al., 2009)'
_computing_publication_material 'Olex2 (Dolomanov et al., 2009)'
_computing_structure_refinement 'ShelXL (Sheldrick, 2015)'
_computing_structure_solution 'ShelXT (Sheldrick, 2015)'
_diffrn_ambient_temperature 296.15
_diffrn_measured_fraction_theta_full 0.998
_diffrn_measured_fraction_theta_max 0.993
_diffrn_measurement_device_type 'zju Bruker D8 Venture'
_diffrn_measurement_method '\f and \? scans'
_diffrn_radiation_type MoK\a
_diffrn_radiation_wavelength 0.71073
_diffrn_reflns_av_R_equivalents 0.0338
_diffrn_reflns_av_unetI/netI 0.0217
_diffrn_reflns_Laue_measured_fraction_full 0.998
_diffrn_reflns_Laue_measured_fraction_max 0.993
_diffrn_reflns_limit_h_max 13
_diffrn_reflns_limit_h_min -13
_diffrn_reflns_limit_k_max 9
_diffrn_reflns_limit_k_min -8
_diffrn_reflns_limit_l_max 24
_diffrn_reflns_limit_l_min -24
_diffrn_reflns_number 20755
_diffrn_reflns_point_group_measured_fraction_full 0.998
_diffrn_reflns_point_group_measured_fraction_max 0.993
_diffrn_reflns_theta_full 25.242
_diffrn_reflns_theta_max 27.249
_diffrn_reflns_theta_min 2.162
_diffrn_standards_number 0
_exptl_absorpt_coefficient_mu 0.129
_exptl_absorpt_correction_T_max 0.7455
_exptl_absorpt_correction_T_min 0.6630
_exptl_absorpt_correction_type multi-scan
_exptl_absorpt_process_details
;
SADABS-2016/2 (Bruker,2016/2) was used for absorption correction.
wR2(int) was 0.1822 before and 0.0758 after correction.
The Ratio of minimum to maximum transmission is 0.8893.
The \?/2 correction factor is Not present.
;
_exptl_crystal_colour colourless
_exptl_crystal_colour_primary colourless
_exptl_crystal_density_diffrn 1.546
_exptl_crystal_description block
_exptl_crystal_F_000 688
_exptl_crystal_size_max 0.48
_exptl_crystal_size_mid 0.35
_exptl_crystal_size_min 0.29
_refine_diff_density_max 0.623
_refine_diff_density_min -0.502
_refine_diff_density_rms 0.087
_refine_ls_extinction_coef .
_refine_ls_extinction_method none
_refine_ls_goodness_of_fit_ref 1.047
_refine_ls_hydrogen_treatment constr
_refine_ls_matrix_type full
_refine_ls_number_parameters 219
_refine_ls_number_reflns 3189
_refine_ls_number_restraints 0
_refine_ls_restrained_S_all 1.047
_refine_ls_R_factor_all 0.0666
_refine_ls_R_factor_gt 0.0586
_refine_ls_shift/su_max 0.001
_refine_ls_shift/su_mean 0.000
_refine_ls_structure_factor_coef Fsqd
_refine_ls_weighting_details 'w=1/[\s^2^(Fo^2^)+(0.1038P)^2^+0.5820P] where P=(Fo^2^+2Fc^2^)/3'
_refine_ls_weighting_scheme calc
_refine_ls_wR_factor_gt 0.1638
_refine_ls_wR_factor_ref 0.1746
_reflns_Friedel_coverage 0.000
_reflns_Friedel_fraction_full .
_reflns_Friedel_fraction_max .
_reflns_number_gt 2684
_reflns_number_total 3189
_reflns_threshold_expression 'I > 2\s(I)'
_cod_data_source_file suppl_j_ncrs-2022-0462_suppl.cif
_cod_data_source_block mo
_cod_database_code 8107345
_shelx_space_group_comment
;
The symmetry employed for this shelxl refinement is uniquely defined
by the following loop, which should always be used as a source of
symmetry information in preference to the above space-group names.
They are only intended as comments.
;
_shelx_estimated_absorpt_t_max 0.964
_shelx_estimated_absorpt_t_min 0.941
_olex2_refinement_description
;
1. Fixed Uiso
 At 1.2 times of:
  All C(H) groups, All N(H,H) groups
 At 1.5 times of:
  All O(H) groups
2.a Aromatic/amide H refined with riding coordinates:
 C1(H1), C2(H2), C3(H3C), C9(H9), C10(H10), C11(H11)
2.b X=CH2 refined with riding coordinates:
 N3(H3A,H3B)
2.c Idealised tetrahedral OH refined as rotating group:
 O3(H3), O5(H5)
;

loop_
_space_group_symop_operation_xyz
'x, y, z'
'-x+1/2, y+1/2, -z+1/2'
'-x, -y, -z'
'x-1/2, -y-1/2, z-1/2'

loop_
_atom_site_label
_atom_site_type_symbol
_atom_site_fract_x
_atom_site_fract_y
_atom_site_fract_z
_atom_site_U_iso_or_equiv
_atom_site_adp_type
_atom_site_occupancy
_atom_site_site_symmetry_order
_atom_site_calc_flag
_atom_site_refinement_flags_posn
_atom_site_refinement_flags_adp
_atom_site_refinement_flags_occupancy
_atom_site_disorder_assembly
_atom_site_disorder_group
O1 O 0.56030(14) 0.6521(2) 0.80568(8) 0.0554(4) Uani 1 1 d . . . . .
N1 N 0.39272(16) 1.0651(2) 0.83422(10) 0.0491(4) Uani 1 1 d . . . . .
N2 N 0.60064(18) 1.1038(3) 0.94184(10) 0.0539(5) Uani 1 1 d . . . . .
N3 N 0.36314(15) 0.7425(2) 0.75681(9) 0.0475(4) Uani 1 1 d . . . . .
H3A H 0.352312 0.647621 0.728643 0.057 Uiso 1 1 calc R . . . .
H3B H 0.303967 0.824517 0.756137 0.057 Uiso 1 1 calc R . . . .
C1 C 0.4089(2) 1.2159(3) 0.87595(14) 0.0618(6) Uani 1 1 d . . . . .
H1 H 0.349051 1.311502 0.868907 0.074 Uiso 1 1 calc R . . . .
C2 C 0.5118(2) 1.2347(3) 0.92937(13) 0.0597(6) Uani 1 1 d . . . . .
H2 H 0.518990 1.342165 0.957370 0.072 Uiso 1 1 calc R . . . .
C3 C 0.58626(19) 0.9533(3) 0.89993(10) 0.0463(5) Uani 1 1 d . . . . .
H3C H 0.647217 0.859162 0.906400 0.056 Uiso 1 1 calc R . . . .
C4 C 0.48247(16) 0.9344(2) 0.84700(9) 0.0371(4) Uani 1 1 d . . . . .
C5 C 0.47010(17) 0.7623(3) 0.80088(10) 0.0382(4) Uani 1 1 d . . . . .
O2 O 0.38517(13) 0.3770(2) 0.68504(8) 0.0546(4) Uani 1 1 d . . . . .
O3 O 0.58489(14) 0.3501(3) 0.73787(10) 0.0666(5) Uani 1 1 d . . . . .
H3 H 0.570195 0.452311 0.754514 0.100 Uiso 1 1 calc GR . . . .
O4 O 0.19355(13) 0.1258(2) 0.59364(8) 0.0515(4) Uani 1 1 d . . . . .
O5 O 0.31431(14) 0.2893(2) 0.53055(8) 0.0550(4) Uani 1 1 d . . . . .
H5 H 0.246717 0.335789 0.512353 0.083 Uiso 1 1 calc GR . . . .
O6 O 0.2637(2) -0.0980(3) 0.48266(13) 0.1094(10) Uani 1 1 d . . . . .
O7 O 0.3765(2) -0.3365(3) 0.48143(12) 0.0877(7) Uani 1 1 d . . . . .
N4 N 0.35091(17) -0.1942(2) 0.50934(9) 0.0474(4) Uani 1 1 d . . . . .
C6 C 0.50408(16) 0.1122(3) 0.65828(9) 0.0374(4) Uani 1 1 d . . . . .
C7 C 0.41254(16) 0.0484(2) 0.60224(9) 0.0350(4) Uani 1 1 d . . . . .
C8 C 0.43686(17) -0.1239(3) 0.57199(9) 0.0383(4) Uani 1 1 d . . . . .
C9 C 0.54172(19) -0.2334(3) 0.59650(11) 0.0460(5) Uani 1 1 d . . . . .
H9 H 0.552355 -0.349845 0.576264 0.055 Uiso 1 1 calc R . . . .
C10 C 0.6298(2) -0.1668(3) 0.65125(11) 0.0507(5) Uani 1 1 d . . . . .
H10 H 0.701304 -0.237663 0.668069 0.061 Uiso 1 1 calc R . . . .
C11 C 0.61190(18) 0.0054(3) 0.68128(10) 0.0463(5) Uani 1 1 d . . . . .
H11 H 0.672964 0.050936 0.717525 0.056 Uiso 1 1 calc R . . . .
C12 C 0.48513(17) 0.2934(3) 0.69422(10) 0.0396(4) Uani 1 1 d . . . . .
C13 C 0.29354(16) 0.1587(2) 0.57572(9) 0.0364(4) Uani 1 1 d . . . . .

loop_
_atom_site_aniso_label
_atom_site_aniso_U_11
_atom_site_aniso_U_22
_atom_site_aniso_U_33
_atom_site_aniso_U_23
_atom_site_aniso_U_13
_atom_site_aniso_U_12
O1 0.0474(8) 0.0479(8) 0.0631(9) -0.0215(7) -0.0148(7) 0.0111(6)
N1 0.0443(9) 0.0415(9) 0.0561(10) -0.0080(8) -0.0084(7) 0.0066(7)
N2 0.0537(10) 0.0477(10) 0.0536(10) -0.0155(8) -0.0119(8) -0.0006(8)
N3 0.0398(8) 0.0452(9) 0.0520(9) -0.0142(7) -0.0098(7) 0.0011(7)
C1 0.0596(13) 0.0457(12) 0.0734(15) -0.0173(11) -0.0094(11) 0.0145(10)
C2 0.0659(14) 0.0436(11) 0.0644(14) -0.0212(10) -0.0048(11) 0.0024(10)
C3 0.0448(10) 0.0401(10) 0.0481(10) -0.0080(8) -0.0105(8) 0.0043(8)
C4 0.0367(8) 0.0320(8) 0.0396(9) -0.0025(7) -0.0028(7) -0.0004(7)
C5 0.0384(8) 0.0342(9) 0.0391(9) -0.0035(7) -0.0020(7) -0.0024(7)
O2 0.0420(8) 0.0472(8) 0.0678(10) -0.0195(7) -0.0119(6) 0.0073(6)
O3 0.0429(8) 0.0645(11) 0.0824(12) -0.0400(9) -0.0198(7) 0.0109(7)
O4 0.0367(7) 0.0493(8) 0.0666(9) 0.0072(7) 0.0022(6) -0.0032(6)
O5 0.0473(8) 0.0642(10) 0.0507(8) 0.0232(7) -0.0006(6) 0.0038(7)
O6 0.1173(18) 0.0855(15) 0.0989(16) -0.0458(13) -0.0627(14) 0.0343(14)
O7 0.0822(13) 0.0674(12) 0.1028(15) -0.0466(11) -0.0179(11) 0.0079(10)
N4 0.0502(9) 0.0413(9) 0.0479(9) -0.0107(7) -0.0007(7) -0.0066(7)
C6 0.0363(8) 0.0390(9) 0.0348(8) -0.0036(7) -0.0008(7) 0.0017(7)
C7 0.0356(8) 0.0354(9) 0.0323(8) 0.0011(7) 0.0010(6) -0.0019(7)
C8 0.0422(9) 0.0368(9) 0.0347(8) -0.0018(7) 0.0026(7) -0.0040(7)
C9 0.0507(11) 0.0403(10) 0.0469(10) -0.0049(8) 0.0078(8) 0.0056(8)
C10 0.0461(11) 0.0537(12) 0.0494(11) -0.0034(9) -0.0008(8) 0.0162(9)
C11 0.0392(9) 0.0540(11) 0.0418(10) -0.0062(8) -0.0051(7) 0.0079(8)
C12 0.0355(8) 0.0407(10) 0.0395(9) -0.0061(7) -0.0038(7) -0.0001(7)
C13 0.0370(9) 0.0331(8) 0.0357(8) -0.0020(7) -0.0042(6) -0.0025(7)

loop_
_atom_type_symbol
_atom_type_description
_atom_type_scat_dispersion_real
_atom_type_scat_dispersion_imag
_atom_type_scat_source
C C 0.0033 0.0016 'International Tables Vol C Tables 4.2.6.8 and 6.1.1.4'
H H 0.0000 0.0000 'International Tables Vol C Tables 4.2.6.8 and 6.1.1.4'
N N 0.0061 0.0033 'International Tables Vol C Tables 4.2.6.8 and 6.1.1.4'
O O 0.0106 0.0060 'International Tables Vol C Tables 4.2.6.8 and 6.1.1.4'

loop_
_geom_angle_atom_site_label_1
_geom_angle_atom_site_label_2
_geom_angle_atom_site_label_3
_geom_angle
_geom_angle_site_symmetry_1
_geom_angle_site_symmetry_3
C4 N1 C1 115.72(18) . .
C2 N2 C3 116.64(18) . .
H3A N3 H3B 120.0 . .
C5 N3 H3A 120.0 . .
C5 N3 H3B 120.0 . .
N1 C1 H1 119.0 . .
N1 C1 C2 122.1(2) . .
C2 C1 H1 119.0 . .
N2 C2 C1 121.86(19) . .
N2 C2 H2 119.1 . .
C1 C2 H2 119.1 . .
N2 C3 H3C 119.4 . .
N2 C3 C4 121.27(18) . .
C4 C3 H3C 119.4 . .
N1 C4 C3 122.45(17) . .
N1 C4 C5 118.05(16) . .
C3 C4 C5 119.49(16) . .
O1 C5 N3 124.65(17) . .
O1 C5 C4 118.74(16) . .
N3 C5 C4 116.60(16) . .
C12 O3 H3 109.5 . .
C13 O5 H5 109.5 . .
O6 N4 C8 119.34(17) . .
O7 N4 O6 120.7(2) . .
O7 N4 C8 119.44(18) . .
C7 C6 C12 120.05(16) . .
C11 C6 C7 120.26(17) . .
C11 C6 C12 119.68(16) . .
C6 C7 C13 122.21(16) . .
C8 C7 C6 116.43(16) . .
C8 C7 C13 121.36(15) . .
C7 C8 N4 119.99(16) . .
C9 C8 N4 116.64(17) . .
C9 C8 C7 123.33(17) . .
C8 C9 H9 120.6 . .
C10 C9 C8 118.79(18) . .
C10 C9 H9 120.6 . .
C9 C10 H10 120.0 . .
C9 C10 C11 119.92(18) . .
C11 C10 H10 120.0 . .
C6 C11 H11 119.4 . .
C10 C11 C6 121.18(18) . .
C10 C11 H11 119.4 . .
O2 C12 O3 123.43(17) . .
O2 C12 C6 122.78(16) . .
O3 C12 C6 113.76(16) . .
O4 C13 O5 125.47(17) . .
O4 C13 C7 123.06(16) . .
O5 C13 C7 111.46(15) . .

loop_
_geom_bond_atom_site_label_1
_geom_bond_atom_site_label_2
_geom_bond_distance
_geom_bond_site_symmetry_2
O1 C5 1.236(2) .
N1 C1 1.332(3) .
N1 C4 1.331(2) .
N2 C2 1.325(3) .
N2 C3 1.332(3) .
N3 H3A 0.8600 .
N3 H3B 0.8600 .
N3 C5 1.314(2) .
C1 H1 0.9300 .
C1 C2 1.382(3) .
C2 H2 0.9300 .
C3 H3C 0.9300 .
C3 C4 1.382(2) .
C4 C5 1.503(2) .
O2 C12 1.212(2) .
O3 H3 0.8200 .
O3 C12 1.308(2) .
O4 C13 1.198(2) .
O5 H5 0.8200 .
O5 C13 1.312(2) .
O6 N4 1.203(3) .
O7 N4 1.197(2) .
N4 C8 1.474(2) .
C6 C7 1.404(2) .
C6 C11 1.393(2) .
C6 C12 1.491(3) .
C7 C8 1.399(3) .
C7 C13 1.512(2) .
C8 C9 1.385(3) .
C9 H9 0.9300 .
C9 C10 1.374(3) .
C10 H10 0.9300 .
C10 C11 1.380(3) .
C11 H11 0.9300 .

loop_
_geom_hbond_atom_site_label_D
_geom_hbond_atom_site_label_H
_geom_hbond_atom_site_label_A
_geom_hbond_distance_DH
_geom_hbond_distance_HA
_geom_hbond_distance_DA
_geom_hbond_angle_DHA
_geom_hbond_site_symmetry_A
_geom_hbond_publ_flag
N3 H3A O2 0.86 2.15 2.969(2) 158.8 . yes
N3 H3B O2 0.86 2.50 3.188(2) 138.0 2_556 yes
O3 H3 O1 0.82 1.74 2.546(2) 167.8 . yes
O5 H5 N2 0.82 1.94 2.725(2) 160.2 4_575 yes

loop_
_geom_torsion_atom_site_label_1
_geom_torsion_atom_site_label_2
_geom_torsion_atom_site_label_3
_geom_torsion_atom_site_label_4
_geom_torsion
_geom_torsion_site_symmetry_1
_geom_torsion_site_symmetry_2
_geom_torsion_site_symmetry_3
_geom_torsion_site_symmetry_4
N1 C1 C2 N2 0.3(4) . . . .
N1 C4 C5 O1 170.44(19) . . . .
N1 C4 C5 N3 -8.2(3) . . . .
N2 C3 C4 N1 1.0(3) . . . .
N2 C3 C4 C5 179.95(19) . . . .
C1 N1 C4 C3 -0.2(3) . . . .
C1 N1 C4 C5 -179.2(2) . . . .
C2 N2 C3 C4 -1.1(3) . . . .
C3 N2 C2 C1 0.4(4) . . . .
C3 C4 C5 O1 -8.6(3) . . . .
C3 C4 C5 N3 172.78(19) . . . .
C4 N1 C1 C2 -0.4(4) . . . .
O6 N4 C8 C7 3.6(3) . . . .
O6 N4 C8 C9 -174.4(2) . . . .
O7 N4 C8 C7 175.8(2) . . . .
O7 N4 C8 C9 -2.3(3) . . . .
N4 C8 C9 C10 174.98(18) . . . .
C6 C7 C8 N4 -175.20(16) . . . .
C6 C7 C8 C9 2.7(3) . . . .
C6 C7 C13 O4 -98.2(2) . . . .
C6 C7 C13 O5 83.1(2) . . . .
C7 C6 C11 C10 -1.8(3) . . . .
C7 C6 C12 O2 11.6(3) . . . .
C7 C6 C12 O3 -170.31(18) . . . .
C7 C8 C9 C10 -3.0(3) . . . .
C8 C7 C13 O4 81.7(2) . . . .
C8 C7 C13 O5 -97.1(2) . . . .
C8 C9 C10 C11 0.7(3) . . . .
C9 C10 C11 C6 1.6(3) . . . .
C11 C6 C7 C8 -0.3(3) . . . .
C11 C6 C7 C13 179.59(17) . . . .
C11 C6 C12 O2 -167.4(2) . . . .
C11 C6 C12 O3 10.7(3) . . . .
C12 C6 C7 C8 -179.26(16) . . . .
C12 C6 C7 C13 0.6(3) . . . .
C12 C6 C11 C10 177.16(19) . . . .
C13 C7 C8 N4 5.0(3) . . . .
C13 C7 C8 C9 -177.15(17) . . . .
